data_7059493
loop_
_publ_author_name
'Morita, Masato'
'Yamada, Shigeyuki'
'Konno, Tsutomu'

_publ_section_title
;
 Fluorine-induced emission enhancement of tolanes via formation of tight
 molecular aggregates
;
_journal_issue 17
_journal_name_full 'New Journal of Chemistry'
_journal_page_first 6704
_journal_page_last 6708
_journal_paper_doi 10.1039/D0NJ01268H
_journal_volume 44
_journal_year 2020
_chemical_formula_sum 'C16 H11 F3 O'
_chemical_formula_weight 276.25
_space_group_crystal_system orthorhombic
_space_group_IT_number 29
_space_group_name_Hall 'P 2c -2ac'
_space_group_name_H-M_alt 'P c a 21'
_atom_sites_solution_hydrogens geom
_audit_creation_method SHELXL-2014/7
_audit_update_record
;
2020-02-05 deposited with the CCDC.	2020-04-07 downloaded from the CCDC.
;
_cell_angle_alpha 90
_cell_angle_beta 90
_cell_angle_gamma 90
_cell_formula_units_Z 4
_cell_length_a 6.2167(3)
_cell_length_b 7.5783(4)
_cell_length_c 28.6871(14)
_cell_measurement_reflns_used 3573
_cell_measurement_temperature 293(2)
_cell_measurement_theta_max 28.0650
_cell_measurement_theta_min 2.6660
_cell_volume 1351.51(12)
_computing_cell_refinement 'CrysAlisPro 1.171.39.43a (Rigaku OD, 2018)'
_computing_data_collection 'CrysAlisPro 1.171.39.43a (Rigaku OD, 2018)'
_computing_data_reduction 'CrysAlisPro 1.171.39.43a (Rigaku OD, 2018)'
_computing_structure_refinement 'SHELXL-2014/7 (Sheldrick, 2014)'
_computing_structure_solution 'ShelXT (Sheldrick, 2015)'
_diffrn_ambient_temperature 293(2)
_diffrn_measured_fraction_theta_full 0.998
_diffrn_measured_fraction_theta_max 0.900
_diffrn_measurement_device_type 'XtaLAB AFC11 (RINC): Kappa single'
_diffrn_measurement_method '\w scans'
_diffrn_radiation_type MoK\a
_diffrn_radiation_wavelength 0.71073
_diffrn_reflns_av_R_equivalents 0.0135
_diffrn_reflns_av_unetI/netI 0.0181
_diffrn_reflns_Laue_measured_fraction_full 0.998
_diffrn_reflns_Laue_measured_fraction_max 0.900
_diffrn_reflns_limit_h_max 6
_diffrn_reflns_limit_h_min -8
_diffrn_reflns_limit_k_max 10
_diffrn_reflns_limit_k_min -8
_diffrn_reflns_limit_l_max 40
_diffrn_reflns_limit_l_min -39
_diffrn_reflns_number 7803
_diffrn_reflns_point_group_measured_fraction_full 0.969
_diffrn_reflns_point_group_measured_fraction_max 0.813
_diffrn_reflns_theta_full 25.242
_diffrn_reflns_theta_max 30.561
_diffrn_reflns_theta_min 2.688
_diffrn_source 'Rotating-anode X-ray tube'
_exptl_absorpt_coefficient_mu 0.112
_exptl_absorpt_correction_T_max 1.00000
_exptl_absorpt_correction_T_min 0.85935
_exptl_absorpt_correction_type multi-scan
_exptl_crystal_colour colourless
_exptl_crystal_density_diffrn 1.358
_exptl_crystal_description block
_exptl_crystal_F_000 568
_exptl_crystal_size_max 0.503
_exptl_crystal_size_mid 0.460
_exptl_crystal_size_min 0.366
_refine_diff_density_max 0.247
_refine_diff_density_min -0.227
_refine_diff_density_rms 0.036
_refine_ls_abs_structure_details
;
 Flack x determined using 859 quotients [(I+)-(I-)]/[(I+)+(I-)]
 (Parsons, Flack and Wagner, Acta Cryst. B69 (2013) 249-259).
;
_refine_ls_abs_structure_Flack 0.0(3)
_refine_ls_extinction_method none
_refine_ls_goodness_of_fit_ref 1.070
_refine_ls_hydrogen_treatment constr
_refine_ls_matrix_type full
_refine_ls_number_parameters 182
_refine_ls_number_reflns 3364
_refine_ls_number_restraints 1
_refine_ls_restrained_S_all 1.070
_refine_ls_R_factor_all 0.0765
_refine_ls_R_factor_gt 0.0574
_refine_ls_shift/su_max 0.000
_refine_ls_shift/su_mean 0.000
_refine_ls_structure_factor_coef Fsqd
_refine_ls_weighting_details 'w=1/[\s^2^(Fo^2^)+(0.1148P)^2^+0.0929P] where P=(Fo^2^+2Fc^2^)/3'
_refine_ls_weighting_scheme calc
_refine_ls_wR_factor_gt 0.1824
_refine_ls_wR_factor_ref 0.1998
_reflns_Friedel_coverage 0.771
_reflns_Friedel_fraction_full 0.939
_reflns_Friedel_fraction_max 0.722
_reflns_number_gt 2281
_reflns_number_total 3364
_reflns_threshold_expression 'I > 2\s(I)'
_cod_data_source_file d0nj01268h2.cif
_cod_data_source_block c1_4h_cf3
_cod_depositor_comments
;Adding full bibliography for 7059490--7059495.cif.

 Adding full bibliography for 7059490--7059495.cif.
;
_cod_database_code 7059493
_shelx_shelxl_version_number 2014/7
_shelx_space_group_comment
;
The symmetry employed for this shelxl refinement is uniquely defined
by the following loop, which should always be used as a source of
symmetry information in preference to the above space-group names.
They are only intended as comments.
;
_shelx_estimated_absorpt_t_min 0.946
_shelx_estimated_absorpt_t_max 0.960

loop_
_space_group_symop_operation_xyz
'x, y, z'
'-x, -y, z+1/2'
'x+1/2, -y, z'
'-x+1/2, y, z+1/2'

loop_
_atom_site_label
_atom_site_type_symbol
_atom_site_fract_x
_atom_site_fract_y
_atom_site_fract_z
_atom_site_U_iso_or_equiv
_atom_site_adp_type
_atom_site_occupancy
_atom_site_site_symmetry_order
_atom_site_calc_flag
_atom_site_refinement_flags_posn
_atom_site_refinement_flags_adp
_atom_site_refinement_flags_occupancy
_atom_site_disorder_assembly
_atom_site_disorder_group
O15 O 0.8501(5) 0.2630(4) 0.29703(10) 0.0874(8) Uani 1 1 d . . . . .
C9 C 0.5685(7) 0.2530(4) 0.42696(14) 0.0678(9) Uani 1 1 d . . . . .
C8 C 0.4569(8) 0.2493(5) 0.47087(16) 0.0773(10) Uani 1 1 d . . . . .
C14 C 0.4723(6) 0.3363(5) 0.38896(14) 0.0721(9) Uani 1 1 d . . . . .
H14 H 0.3393 0.3910 0.3924 0.086 Uiso 1 1 calc R U . . .
C13 C 0.5727(6) 0.3375(5) 0.34681(14) 0.0726(9) Uani 1 1 d . . . . .
H13 H 0.5091 0.3966 0.3220 0.087 Uiso 1 1 calc R U . . .
F18 F -0.2743(7) 0.2314(7) 0.67974(19) 0.1610(19) Uani 1 1 d . . . . .
C1 C 0.2449(7) 0.2462(4) 0.55003(14) 0.0687(9) Uani 1 1 d . . . . .
C17 C -0.0726(7) 0.2775(5) 0.68170(17) 0.0786(10) Uani 1 1 d . . . . .
C11 C 0.8649(6) 0.1693(5) 0.37775(14) 0.0740(9) Uani 1 1 d . . . . .
H11 H 0.9955 0.1113 0.3739 0.089 Uiso 1 1 calc R U . . .
C12 C 0.7680(6) 0.2525(4) 0.34013(13) 0.0667(8) Uani 1 1 d . . . . .
C10 C 0.7669(8) 0.1730(5) 0.42087(13) 0.0770(10) Uani 1 1 d . . . . .
H10 H 0.8351 0.1209 0.4462 0.092 Uiso 1 1 calc R U . . .
C4 C 0.0361(6) 0.2653(4) 0.63516(14) 0.0674(8) Uani 1 1 d . . . . .
F19 F -0.0786(9) 0.4353(6) 0.69769(14) 0.178(2) Uani 1 1 d . . . . .
C2 C 0.3426(6) 0.1794(5) 0.58994(14) 0.0746(9) Uani 1 1 d . . . . .
H2 H 0.4783 0.1283 0.5880 0.090 Uiso 1 1 calc R U . . .
C7 C 0.3591(7) 0.2445(4) 0.50614(15) 0.0738(9) Uani 1 1 d . . . . .
F20 F 0.0071(10) 0.1823(10) 0.71274(16) 0.207(3) Uani 1 1 d . . . . .
C5 C -0.0603(6) 0.3301(5) 0.59624(15) 0.0733(9) Uani 1 1 d . . . . .
H5 H -0.1961 0.3809 0.5984 0.088 Uiso 1 1 calc R U . . .
C3 C 0.2397(6) 0.1887(5) 0.63189(15) 0.0754(9) Uani 1 1 d . . . . .
H3 H 0.3056 0.1437 0.6585 0.091 Uiso 1 1 calc R U . . .
C6 C 0.0421(6) 0.3211(5) 0.55315(15) 0.0749(10) Uani 1 1 d . . . . .
H6 H -0.0251 0.3651 0.5266 0.090 Uiso 1 1 calc R U . . .
C16 C 1.0440(9) 0.1709(9) 0.2878(2) 0.1064(16) Uani 1 1 d . . . . .
H16A H 1.1010 0.2082 0.2583 0.160 Uiso 1 1 calc R U . . .
H16B H 1.0157 0.0464 0.2869 0.160 Uiso 1 1 calc R U . . .
H16C H 1.1465 0.1956 0.3120 0.160 Uiso 1 1 calc R U . . .

loop_
_atom_site_aniso_label
_atom_site_aniso_U_11
_atom_site_aniso_U_22
_atom_site_aniso_U_33
_atom_site_aniso_U_23
_atom_site_aniso_U_13
_atom_site_aniso_U_12
O15 0.0841(18) 0.110(2) 0.0681(15) -0.0005(14) 0.0005(14) 0.0024(15)
C9 0.075(2) 0.0556(17) 0.073(2) -0.0056(13) -0.0017(18) -0.0043(15)
C8 0.091(3) 0.064(2) 0.076(2) -0.0049(15) 0.001(2) -0.0055(18)
C14 0.0672(19) 0.0656(18) 0.083(2) 0.0004(15) -0.0069(18) 0.0018(15)
C13 0.073(2) 0.0709(19) 0.074(2) 0.0066(16) -0.0098(17) -0.0045(16)
F18 0.104(2) 0.245(5) 0.134(3) -0.037(3) 0.043(3) -0.058(3)
C1 0.076(2) 0.0581(18) 0.072(2) -0.0016(15) -0.0002(17) -0.0035(14)
C17 0.083(2) 0.0685(19) 0.085(2) 0.0012(19) 0.007(2) -0.0035(16)
C11 0.073(2) 0.072(2) 0.078(2) -0.0060(17) -0.0017(19) 0.0104(16)
C12 0.071(2) 0.0630(18) 0.0657(18) -0.0041(14) -0.0055(16) -0.0064(15)
C10 0.091(3) 0.068(2) 0.073(2) 0.0058(15) -0.0097(19) 0.0108(18)
C4 0.0645(18) 0.0646(18) 0.073(2) -0.0003(16) 0.0039(17) -0.0037(14)
F19 0.256(5) 0.125(3) 0.151(3) -0.054(2) 0.101(3) -0.057(3)
C2 0.0618(18) 0.076(2) 0.086(2) 0.0025(18) -0.0029(18) 0.0075(16)
C7 0.085(3) 0.0605(18) 0.076(2) -0.0030(15) 0.002(2) 0.0002(15)
F20 0.200(5) 0.322(7) 0.099(2) 0.079(3) 0.055(3) 0.123(5)
C5 0.0630(18) 0.071(2) 0.086(2) 0.0064(17) -0.0010(17) 0.0040(15)
C3 0.0673(19) 0.080(2) 0.079(2) 0.0074(18) -0.0067(18) 0.0025(17)
C6 0.074(2) 0.069(2) 0.081(2) 0.0070(16) -0.009(2) 0.0036(16)
C16 0.087(3) 0.145(5) 0.088(3) -0.013(3) 0.009(2) 0.002(3)

loop_
_atom_type_symbol
_atom_type_description
_atom_type_scat_dispersion_real
_atom_type_scat_dispersion_imag
_atom_type_scat_source
C C 0.0033 0.0016 'International Tables Vol C Tables 4.2.6.8 and 6.1.1.4'
H H 0.0000 0.0000 'International Tables Vol C Tables 4.2.6.8 and 6.1.1.4'
F F 0.0171 0.0103 'International Tables Vol C Tables 4.2.6.8 and 6.1.1.4'
O O 0.0106 0.0060 'International Tables Vol C Tables 4.2.6.8 and 6.1.1.4'

loop_
_geom_angle_atom_site_label_1
_geom_angle_atom_site_label_2
_geom_angle_atom_site_label_3
_geom_angle
_geom_angle_site_symmetry_1
_geom_angle_site_symmetry_3
_geom_angle_publ_flag
C12 O15 C16 117.8(4) . . ?
C10 C9 C14 118.8(4) . . ?
C10 C9 C8 122.1(4) . . ?
C14 C9 C8 119.1(4) . . ?
C7 C8 C9 177.7(5) . . ?
C13 C14 C9 120.1(4) . . ?
C13 C14 H14 120.0 . . ?
C9 C14 H14 120.0 . . ?
C14 C13 C12 121.4(3) . . ?
C14 C13 H13 119.3 . . ?
C12 C13 H13 119.3 . . ?
C6 C1 C2 119.5(4) . . ?
C6 C1 C7 120.4(4) . . ?
C2 C1 C7 120.0(4) . . ?
F20 C17 F19 107.2(6) . . ?
F20 C17 F18 104.9(5) . . ?
F19 C17 F18 103.8(5) . . ?
F20 C17 C4 114.8(4) . . ?
F19 C17 C4 112.9(4) . . ?
F18 C17 C4 112.3(4) . . ?
C10 C11 C12 119.8(4) . . ?
C10 C11 H11 120.1 . . ?
C12 C11 H11 120.1 . . ?
O15 C12 C11 125.4(3) . . ?
O15 C12 C13 115.7(3) . . ?
C11 C12 C13 118.9(4) . . ?
C11 C10 C9 121.0(4) . . ?
C11 C10 H10 119.5 . . ?
C9 C10 H10 119.5 . . ?
C5 C4 C3 119.7(4) . . ?
C5 C4 C17 120.7(3) . . ?
C3 C4 C17 119.6(3) . . ?
C3 C2 C1 120.2(4) . . ?
C3 C2 H2 119.9 . . ?
C1 C2 H2 119.9 . . ?
C8 C7 C1 177.2(4) . . ?
C4 C5 C6 120.7(4) . . ?
C4 C5 H5 119.7 . . ?
C6 C5 H5 119.7 . . ?
C2 C3 C4 120.4(3) . . ?
C2 C3 H3 119.8 . . ?
C4 C3 H3 119.8 . . ?
C1 C6 C5 119.6(4) . . ?
C1 C6 H6 120.2 . . ?
C5 C6 H6 120.2 . . ?
O15 C16 H16A 109.5 . . ?
O15 C16 H16B 109.5 . . ?
H16A C16 H16B 109.5 . . ?
O15 C16 H16C 109.5 . . ?
H16A C16 H16C 109.5 . . ?
H16B C16 H16C 109.5 . . ?

loop_
_geom_bond_atom_site_label_1
_geom_bond_atom_site_label_2
_geom_bond_distance
_geom_bond_site_symmetry_2
_geom_bond_publ_flag
O15 C12 1.340(5) . ?
O15 C16 1.418(6) . ?
C9 C10 1.386(6) . ?
C9 C14 1.394(6) . ?
C9 C8 1.438(6) . ?
C8 C7 1.181(6) . ?
C14 C13 1.361(6) . ?
C14 H14 0.9300 . ?
C13 C12 1.388(6) . ?
C13 H13 0.9300 . ?
F18 C17 1.302(6) . ?
C1 C6 1.385(6) . ?
C1 C2 1.391(6) . ?
C1 C7 1.445(6) . ?
C17 F20 1.249(6) . ?
C17 F19 1.281(6) . ?
C17 C4 1.499(6) . ?
C11 C10 1.379(6) . ?
C11 C12 1.387(5) . ?
C11 H11 0.9300 . ?
C10 H10 0.9300 . ?
C4 C5 1.359(6) . ?
C4 C3 1.396(5) . ?
C2 C3 1.365(6) . ?
C2 H2 0.9300 . ?
C5 C6 1.392(6) . ?
C5 H5 0.9300 . ?
C3 H3 0.9300 . ?
C6 H6 0.9300 . ?
C16 H16A 0.9600 . ?
C16 H16B 0.9600 . ?
C16 H16C 0.9600 . ?
